data_7202092
loop_
_publ_author_name
'Carlucci, Lucia'
'Ciani, Gianfranco'
'Maggini, Simona'
'Proserpio, Davide M.'

_publ_section_title
;
 Metal--organic coordination frameworks assembled with the long
 flexible ligand 4,4&#x2032;-bis(imidazol-1-ylmethyl)biphenyl
;
_journal_issue 9
_journal_name_full CrystEngComm
_journal_page_first 1191
_journal_paper_doi 10.1039/b803815e
_journal_volume 10
_journal_year 2008
_chemical_formula_sum 'C40 H36 Co N8 O4 S'
_chemical_formula_weight 783.76
_space_group_IT_number 15
_symmetry_cell_setting monoclinic
_symmetry_space_group_name_Hall '-C 2yc'
_symmetry_space_group_name_H-M 'C 1 2/c 1'
_atom_sites_solution_hydrogens geom
_atom_sites_solution_primary direct
_atom_sites_solution_secondary difmap
_cell_angle_alpha 90.00
_cell_angle_beta 106.640(5)
_cell_angle_gamma 90.00
_cell_formula_units_Z 4
_cell_length_a 34.742(11)
_cell_length_b 9.127(3)
_cell_length_c 12.180(4)
_cell_measurement_reflns_used 275
_cell_measurement_temperature 150(2)
_cell_measurement_theta_max 14
_cell_measurement_theta_min 3
_cell_volume 3700(2)
_computing_molecular_graphics TOPOS
_computing_structure_refinement 'SHELXL-97 (Sheldrick, 1997)'
_computing_structure_solution SIR92
_diffrn_ambient_temperature 150(2)
_diffrn_detector_type CCD_plate
_diffrn_measured_fraction_theta_full 1.000
_diffrn_measured_fraction_theta_max 0.933
_diffrn_measurement_device SMART
_diffrn_measurement_method omega-scan
_diffrn_radiation_monochromator graphite
_diffrn_radiation_source 'fine-focus sealed tube'
_diffrn_radiation_type MoK\a
_diffrn_radiation_wavelength 0.71073
_diffrn_reflns_av_R_equivalents 0.2890
_diffrn_reflns_av_sigmaI/netI 0.2946
_diffrn_reflns_limit_h_max 43
_diffrn_reflns_limit_h_min -42
_diffrn_reflns_limit_k_max 11
_diffrn_reflns_limit_k_min -11
_diffrn_reflns_limit_l_max 14
_diffrn_reflns_limit_l_min -14
_diffrn_reflns_number 18600
_diffrn_reflns_theta_full 25.00
_diffrn_reflns_theta_max 27.19
_diffrn_reflns_theta_min 2.31
_diffrn_standards_decay_% 0
_exptl_absorpt_coefficient_mu 0.574
_exptl_absorpt_correction_T_max 1.00
_exptl_absorpt_correction_T_min 0.59
_exptl_absorpt_correction_type empirical
_exptl_crystal_colour 'pale pink'
_exptl_crystal_density_diffrn 1.407
_exptl_crystal_density_method 'not measured'
_exptl_crystal_description column
_exptl_crystal_F_000 1628
_exptl_crystal_size_max 0.34
_exptl_crystal_size_mid 0.12
_exptl_crystal_size_min 0.08
_refine_diff_density_max 0.632
_refine_diff_density_min -0.474
_refine_diff_density_rms 0.101
_refine_ls_extinction_method none
_refine_ls_goodness_of_fit_all 0.946
_refine_ls_hydrogen_treatment constr
_refine_ls_matrix_type full
_refine_ls_number_parameters 263
_refine_ls_number_reflns 3856
_refine_ls_number_restraints 1
_refine_ls_restrained_S_all 0.946
_refine_ls_R_factor_all 0.2461
_refine_ls_R_factor_obs 0.0786
_refine_ls_shift/su_max 0.000
_refine_ls_shift/su_mean 0.000
_refine_ls_structure_factor_coef Fsqd
_refine_ls_weighting_details 'calc w=1/[\s^2^(Fo^2^)+(0.0400P)^2^+0.0000P] where P=(Fo^2^+2Fc^2^)/3'
_refine_ls_weighting_scheme calc
_refine_ls_wR_factor_all 0.1589
_refine_ls_wR_factor_obs 0.1115
_reflns_number_observed 1479
_reflns_number_total 3856
_reflns_observed_criterion >2sigma(I)
_cod_data_source_file b803815e.txt
_cod_data_source_block 5_lu682_Co(bimb)2(SO4)
_cod_depositor_comments
;
The following automatic conversions were performed:
'_symmetry_cell_setting' value 'Monoclinic' changed to 'monoclinic'
according to '/home/saulius/struct/CIF-dictionaries/cif_core.dic'
dictionary named 'cif_core.dic' version 2.4.1 from 2010-06-29.

Automatic conversion script
Id: cif_fix_enum 1527 2010-12-29 10:47:43Z saulius 
;
_cod_original_sg_symbol_H-M 'C2/c '
_cod_database_code 7202092

loop_
_symmetry_equiv_pos_as_xyz
'x, y, z'
'-x, y, -z+1/2'
'x+1/2, y+1/2, z'
'-x+1/2, y+1/2, -z+1/2'
'-x, -y, -z'
'x, -y, z-1/2'
'-x+1/2, -y+1/2, -z'
'x+1/2, -y+1/2, z-1/2'

loop_
_atom_site_label
_atom_site_type_symbol
_atom_site_fract_x
_atom_site_fract_y
_atom_site_fract_z
_atom_site_U_iso_or_equiv
_atom_site_adp_type
_atom_site_occupancy
_atom_site_symmetry_multiplicity
_atom_site_calc_flag
_atom_site_refinement_flags
_atom_site_disorder_assembly
_atom_site_disorder_group
C1A C 0.7381(3) 0.0144(13) 0.5864(9) 0.036(3) Uani 0.751(13) 1 d P A 1
H1A H 0.7426 -0.0816 0.5675 0.043 Uiso 0.751(13) 1 calc PR A 1
C2A C 0.6990(3) 0.0627(11) 0.5654(9) 0.035(3) Uani 0.751(13) 1 d P A 1
H2A H 0.6778 -0.0012 0.5345 0.042 Uiso 0.751(13) 1 calc PR A 1
C3A C 0.7622(3) 0.2477(11) 0.6583(9) 0.035(3) Uani 0.751(13) 1 d P A 1
H3A H 0.7835 0.3112 0.6899 0.041 Uiso 0.751(13) 1 calc PR A 1
C4A C 0.7238(3) 0.2982(11) 0.6369(9) 0.033(3) Uani 0.751(13) 1 d P A 1
H4A H 0.7192 0.3950 0.6534 0.039 Uiso 0.751(13) 1 calc PR A 1
C1B C 0.7602(10) 0.181(4) 0.718(3) 0.048(10) Uiso 0.249(13) 1 d P A 2
H1B H 0.7780 0.1971 0.7897 0.058 Uiso 0.249(13) 1 calc PR A 2
C2B C 0.7209(11) 0.236(4) 0.687(3) 0.053(12) Uiso 0.249(13) 1 d P A 2
H2B H 0.7144 0.2997 0.7382 0.064 Uiso 0.249(13) 1 calc PR A 2
C3B C 0.7014(9) 0.116(3) 0.511(3) 0.033(9) Uiso 0.249(13) 1 d P A 2
H3B H 0.6816 0.0897 0.4447 0.040 Uiso 0.249(13) 1 calc PR A 2
C4B C 0.7404(9) 0.064(3) 0.527(3) 0.043(10) Uiso 0.249(13) 1 d P A 2
H4B H 0.7470 0.0077 0.4711 0.052 Uiso 0.249(13) 1 calc PR A 2
C16 C 0.46183(17) 0.2044(6) 0.6425(5) 0.0251(16) Uani 1 1 d . . .
H16 H 0.4593 0.1266 0.6893 0.030 Uiso 1 1 calc R . .
C3 C 0.58884(18) 0.0119(8) 0.6712(5) 0.0322(16) Uani 1 1 d . . .
H3 H 0.5832 -0.0549 0.7221 0.039 Uiso 1 1 calc R . .
C11 C 0.38262(19) 0.5727(7) 0.7657(5) 0.0332(17) Uani 1 1 d . . .
H11 H 0.4023 0.6228 0.8208 0.040 Uiso 1 1 calc R . .
C14 C 0.45794(19) 0.4245(7) 0.5701(5) 0.0361(18) Uani 1 1 d . . .
H14 H 0.4533 0.5243 0.5575 0.043 Uiso 1 1 calc R . .
C2 C 0.6248(2) 0.0754(7) 0.6825(6) 0.0369(18) Uani 1 1 d . A .
H2 H 0.6481 0.0614 0.7421 0.044 Uiso 1 1 calc R . .
C15 C 0.47377(18) 0.3317(7) 0.5084(5) 0.0319(17) Uani 1 1 d . . .
H15 H 0.4812 0.3574 0.4434 0.038 Uiso 1 1 calc R . .
C10 C 0.39303(19) 0.4520(7) 0.7101(5) 0.0280(17) Uani 1 1 d . . .
C13 C 0.43574(17) 0.3988(7) 0.7474(5) 0.0262(16) Uani 1 1 d . . .
H13A H 0.4530 0.4789 0.7843 0.031 Uiso 1 1 calc R . .
H13B H 0.4380 0.3218 0.8038 0.031 Uiso 1 1 calc R . .
C8 C 0.3239(2) 0.4325(7) 0.6025(6) 0.0392(19) Uani 1 1 d . . .
H8 H 0.3043 0.3839 0.5461 0.047 Uiso 1 1 calc R . .
C12 C 0.3429(2) 0.6183(7) 0.7392(6) 0.0393(19) Uani 1 1 d . . .
H12 H 0.3367 0.6986 0.7780 0.047 Uiso 1 1 calc R . .
C1 C 0.5815(2) 0.1525(7) 0.5237(6) 0.0306(17) Uani 1 1 d . A .
H1 H 0.5704 0.2010 0.4548 0.037 Uiso 1 1 calc R . .
C5 C 0.6913(2) 0.2047(8) 0.5900(6) 0.0359(18) Uani 1 1 d . . .
C9 C 0.3627(2) 0.3855(7) 0.6272(6) 0.0363(18) Uani 1 1 d . . .
H9 H 0.3688 0.3065 0.5870 0.044 Uiso 1 1 calc R . .
C6 C 0.7707(2) 0.1028(7) 0.6342(6) 0.0337(17) Uani 1 1 d . . .
C7 C 0.31263(19) 0.5506(7) 0.6587(6) 0.0316(18) Uani 1 1 d . . .
C4 C 0.64947(19) 0.2685(7) 0.5656(6) 0.042(2) Uani 1 1 d . A .
H4C H 0.6506 0.3551 0.6125 0.051 Uiso 1 1 calc R . .
H4D H 0.6404 0.2987 0.4859 0.051 Uiso 1 1 calc R . .
N4 N 0.47734(14) 0.1942(5) 0.5554(4) 0.0238(13) Uani 1 1 d . . .
N1 N 0.56161(15) 0.0625(5) 0.5713(4) 0.0256(13) Uani 1 1 d . . .
N3 N 0.45013(14) 0.3428(5) 0.6541(4) 0.0244(13) Uani 1 1 d . . .
N2 N 0.62019(15) 0.1656(5) 0.5879(5) 0.0297(14) Uani 1 1 d . . .
O1 O 0.53660(16) 0.2777(5) 0.2821(4) 0.0724(19) Uani 1 1 d D . .
O2 O 0.49939(12) 0.0944(5) 0.3461(3) 0.0400(13) Uani 1 1 d D . .
S S 0.5000 0.1896(3) 0.2500 0.0270(6) Uani 1 2 d SD . .
Co Co 0.5000 0.0000 0.5000 0.0220(3) Uani 1 2 d S . .

loop_
_atom_site_aniso_label
_atom_site_aniso_U_11
_atom_site_aniso_U_22
_atom_site_aniso_U_33
_atom_site_aniso_U_23
_atom_site_aniso_U_13
_atom_site_aniso_U_12
C1A 0.023(6) 0.039(6) 0.045(7) -0.007(7) 0.009(5) 0.004(6)
C2A 0.023(6) 0.030(6) 0.051(8) -0.001(5) 0.009(5) -0.014(5)
C3A 0.022(6) 0.034(6) 0.043(7) 0.000(5) 0.002(5) 0.001(5)
C4A 0.030(6) 0.019(5) 0.043(7) 0.002(5) 0.002(5) 0.007(5)
C16 0.029(4) 0.016(4) 0.036(4) -0.005(3) 0.017(3) -0.003(3)
C3 0.022(4) 0.036(4) 0.038(4) 0.001(4) 0.009(3) 0.000(4)
C11 0.026(4) 0.035(4) 0.038(4) -0.002(4) 0.009(3) -0.003(3)
C14 0.058(5) 0.022(4) 0.031(4) 0.003(3) 0.017(4) 0.009(4)
C2 0.031(5) 0.034(4) 0.044(5) 0.008(4) 0.008(4) 0.003(4)
C15 0.038(4) 0.031(4) 0.030(4) 0.006(3) 0.014(3) 0.002(3)
C10 0.026(4) 0.031(4) 0.027(4) 0.002(3) 0.007(3) 0.005(3)
C13 0.021(4) 0.031(4) 0.026(4) 0.000(3) 0.007(3) 0.004(3)
C8 0.031(5) 0.036(4) 0.043(5) -0.013(4) -0.002(4) -0.003(4)
C12 0.031(5) 0.046(5) 0.045(5) -0.008(4) 0.017(4) 0.015(4)
C1 0.030(4) 0.032(4) 0.030(4) -0.003(3) 0.010(4) 0.002(4)
C5 0.026(5) 0.040(5) 0.042(5) 0.000(4) 0.012(4) -0.002(4)
C9 0.031(5) 0.032(4) 0.042(5) -0.010(4) 0.004(4) 0.008(4)
C6 0.033(5) 0.031(4) 0.036(4) 0.000(3) 0.008(4) 0.002(4)
C7 0.024(4) 0.031(4) 0.037(5) 0.004(3) 0.003(4) -0.002(3)
C4 0.028(5) 0.042(5) 0.060(5) -0.003(4) 0.019(4) -0.005(4)
N4 0.024(3) 0.021(3) 0.028(3) -0.001(3) 0.009(3) 0.001(3)
N1 0.024(3) 0.026(3) 0.026(3) -0.004(3) 0.006(3) 0.003(3)
N3 0.026(3) 0.025(3) 0.024(3) 0.000(3) 0.009(3) 0.001(3)
N2 0.020(3) 0.026(3) 0.045(4) 0.002(3) 0.012(3) 0.002(3)
O1 0.095(4) 0.061(4) 0.045(3) 0.006(3) -0.006(3) -0.060(3)
O2 0.042(3) 0.053(3) 0.025(3) 0.018(2) 0.010(2) -0.007(2)
S 0.0386(17) 0.0223(14) 0.0198(14) 0.000 0.0076(12) 0.000
Co 0.0256(7) 0.0191(7) 0.0215(7) 0.0002(7) 0.0072(5) -0.0004(7)

loop_
_atom_type_symbol
_atom_type_description
_atom_type_scat_dispersion_real
_atom_type_scat_dispersion_imag
_atom_type_scat_source
C C 0.0033 0.0016 'International Tables Vol C Tables 4.2.6.8 and 6.1.1.4'
H H 0.0000 0.0000 'International Tables Vol C Tables 4.2.6.8 and 6.1.1.4'
N N 0.0061 0.0033 'International Tables Vol C Tables 4.2.6.8 and 6.1.1.4'
O O 0.0106 0.0060 'International Tables Vol C Tables 4.2.6.8 and 6.1.1.4'
S S 0.1246 0.1234 'International Tables Vol C Tables 4.2.6.8 and 6.1.1.4'
Co Co 0.3494 0.9721 'International Tables Vol C Tables 4.2.6.8 and 6.1.1.4'

loop_
_geom_angle_atom_site_label_1
_geom_angle_atom_site_label_2
_geom_angle_atom_site_label_3
_geom_angle
_geom_angle_site_symmetry_1
_geom_angle_site_symmetry_3
_geom_angle_publ_flag
C6 C1A C2A 122.6(9) . . ?
C6 C1A H1A 118.7 . . ?
C2A C1A H1A 118.7 . . ?
C5 C2A C1A 120.2(8) . . ?
C5 C2A H2A 119.9 . . ?
C1A C2A H2A 119.9 . . ?
C4A C3A C6 122.0(9) . . ?
C4A C3A H3A 119.0 . . ?
C6 C3A H3A 119.0 . . ?
C3A C4A C5 120.2(8) . . ?
C3A C4A H4A 119.9 . . ?
C5 C4A H4A 119.9 . . ?
C6 C1B C2B 116(3) . . ?
C6 C1B H1B 122.2 . . ?
C2B C1B H1B 122.2 . . ?
C5 C2B C1B 127(3) . . ?
C5 C2B H2B 116.6 . . ?
C1B C2B H2B 116.6 . . ?
C5 C3B C4B 122(3) . . ?
C5 C3B H3B 118.8 . . ?
C4B C3B H3B 118.8 . . ?
C3B C4B C6 117(3) . . ?
C3B C4B H4B 121.3 . . ?
C6 C4B H4B 121.3 . . ?
N4 C16 N3 110.8(5) . . ?
N4 C16 H16 124.6 . . ?
N3 C16 H16 124.6 . . ?
C2 C3 N1 109.0(6) . . ?
C2 C3 H3 125.5 . . ?
N1 C3 H3 125.5 . . ?
C12 C11 C10 120.2(6) . . ?
C12 C11 H11 119.9 . . ?
C10 C11 H11 119.9 . . ?
C15 C14 N3 106.0(6) . . ?
C15 C14 H14 127.0 . . ?
N3 C14 H14 127.0 . . ?
C3 C2 N2 106.7(6) . . ?
C3 C2 H2 126.6 . . ?
N2 C2 H2 126.6 . . ?
C14 C15 N4 110.2(6) . . ?
C14 C15 H15 124.9 . . ?
N4 C15 H15 124.9 . . ?
C9 C10 C11 117.1(6) . . ?
C9 C10 C13 124.2(6) . . ?
C11 C10 C13 118.7(6) . . ?
N3 C13 C10 114.0(5) . . ?
N3 C13 H13A 108.7 . . ?
C10 C13 H13A 108.7 . . ?
N3 C13 H13B 108.7 . . ?
C10 C13 H13B 108.7 . . ?
H13A C13 H13B 107.6 . . ?
C9 C8 C7 122.3(6) . . ?
C9 C8 H8 118.8 . . ?
C7 C8 H8 118.8 . . ?
C7 C12 C11 122.8(6) . . ?
C7 C12 H12 118.6 . . ?
C11 C12 H12 118.6 . . ?
N1 C1 N2 111.3(6) . . ?
N1 C1 H1 124.4 . . ?
N2 C1 H1 124.4 . . ?
C2B C5 C2A 103.8(17) . . ?
C2B C5 C3B 117(2) . . ?
C2A C5 C3B 35.8(12) . . ?
C2B C5 C4A 36.4(15) . . ?
C2A C5 C4A 118.6(7) . . ?
C3B C5 C4A 107.7(14) . . ?
C2B C5 C4 122.6(17) . . ?
C2A C5 C4 123.8(7) . . ?
C3B C5 C4 120.8(14) . . ?
C4A C5 C4 117.6(7) . . ?
C8 C9 C10 121.7(6) . . ?
C8 C9 H9 119.2 . . ?
C10 C9 H9 119.2 . . ?
C1B C6 C1A 104.9(15) . . ?
C1B C6 C3A 40.4(14) . . ?
C1A C6 C3A 116.4(8) . . ?
C1B C6 C4B 121(2) . . ?
C1A C6 C4B 35.9(12) . . ?
C3A C6 C4B 105.8(14) . . ?
C1B C6 C7 118.3(16) . 3_545 ?
C1A C6 C7 122.6(7) . 3_545 ?
C3A C6 C7 121.0(7) . 3_545 ?
C4B C6 C7 121.0(14) . 3_545 ?
C12 C7 C8 115.9(6) . . ?
C12 C7 C6 120.7(6) . 3_455 ?
C8 C7 C6 123.4(6) . 3_455 ?
N2 C4 C5 113.3(5) . . ?
N2 C4 H4C 108.9 . . ?
C5 C4 H4C 108.9 . . ?
N2 C4 H4D 108.9 . . ?
C5 C4 H4D 108.9 . . ?
H4C C4 H4D 107.7 . . ?
C16 N4 C15 105.2(5) . . ?
C16 N4 Co 125.8(4) . . ?
C15 N4 Co 128.9(4) . . ?
C1 N1 C3 106.4(6) . . ?
C1 N1 Co 125.4(5) . . ?
C3 N1 Co 128.1(4) . . ?
C16 N3 C14 107.8(5) . . ?
C16 N3 C13 126.3(5) . . ?
C14 N3 C13 125.7(5) . . ?
C1 N2 C2 106.6(5) . . ?
C1 N2 C4 125.3(6) . . ?
C2 N2 C4 127.9(6) . . ?
S O2 Co 168.2(3) . . ?
O1 S O1 113.2(5) . 2_655 ?
O1 S O2 109.3(3) . 2_655 ?
O1 S O2 108.9(2) 2_655 2_655 ?
O1 S O2 108.9(2) . . ?
O1 S O2 109.3(3) 2_655 . ?
O2 S O2 107.1(4) 2_655 . ?
O2 Co O2 180.0(2) . 5_656 ?
O2 Co N4 91.83(18) . . ?
O2 Co N4 88.17(18) 5_656 . ?
O2 Co N4 88.17(18) . 5_656 ?
O2 Co N4 91.83(18) 5_656 5_656 ?
N4 Co N4 180.000(1) . 5_656 ?
O2 Co N1 89.64(18) . 5_656 ?
O2 Co N1 90.36(18) 5_656 5_656 ?
N4 Co N1 86.15(17) . 5_656 ?
N4 Co N1 93.85(17) 5_656 5_656 ?
O2 Co N1 90.36(18) . . ?
O2 Co N1 89.64(18) 5_656 . ?
N4 Co N1 93.85(17) . . ?
N4 Co N1 86.15(17) 5_656 . ?
N1 Co N1 180.00(13) 5_656 . ?

loop_
_geom_bond_atom_site_label_1
_geom_bond_atom_site_label_2
_geom_bond_distance
_geom_bond_site_symmetry_2
_geom_bond_publ_flag
C1A C6 1.376(10) . ?
C1A C2A 1.383(11) . ?
C1A H1A 0.9300 . ?
C2A C5 1.374(11) . ?
C2A H2A 0.9300 . ?
C3A C4A 1.365(11) . ?
C3A C6 1.405(11) . ?
C3A H3A 0.9300 . ?
C4A C5 1.401(11) . ?
C4A H4A 0.9300 . ?
C1B C6 1.37(3) . ?
C1B C2B 1.40(4) . ?
C1B H1B 0.9300 . ?
C2B C5 1.35(4) . ?
C2B H2B 0.9300 . ?
C3B C5 1.38(3) . ?
C3B C4B 1.40(4) . ?
C3B H3B 0.9300 . ?
C4B C6 1.47(3) . ?
C4B H4B 0.9300 . ?
C16 N4 1.323(7) . ?
C16 N3 1.347(7) . ?
C16 H16 0.9300 . ?
C3 C2 1.347(8) . ?
C3 N1 1.389(7) . ?
C3 H3 0.9300 . ?
C11 C12 1.387(8) . ?
C11 C10 1.394(8) . ?
C11 H11 0.9300 . ?
C14 C15 1.350(8) . ?
C14 N3 1.355(7) . ?
C14 H14 0.9300 . ?
C2 N2 1.388(7) . ?
C2 H2 0.9300 . ?
C15 N4 1.370(7) . ?
C15 H15 0.9300 . ?
C10 C9 1.374(8) . ?
C10 C13 1.503(8) . ?
C13 N3 1.458(7) . ?
C13 H13A 0.9700 . ?
C13 H13B 0.9700 . ?
C8 C9 1.363(8) . ?
C8 C7 1.391(8) . ?
C8 H8 0.9300 . ?
C12 C7 1.365(8) . ?
C12 H12 0.9300 . ?
C1 N1 1.310(7) . ?
C1 N2 1.353(7) . ?
C1 H1 0.9300 . ?
C5 C4 1.512(8) . ?
C9 H9 0.9300 . ?
C6 C7 1.479(8) 3_545 ?
C7 C6 1.479(8) 3_455 ?
C4 N2 1.466(7) . ?
C4 H4C 0.9700 . ?
C4 H4D 0.9700 . ?
N4 Co 2.126(5) . ?
N1 Co 2.144(5) . ?
O1 S 1.460(4) . ?
O2 S 1.462(4) . ?
O2 Co 2.058(4) . ?
S O1 1.460(4) 2_655 ?
S O2 1.462(4) 2_655 ?
Co O2 2.058(4) 5_656 ?
Co N4 2.126(5) 5_656 ?
Co N1 2.144(5) 5_656 ?
